data_7045496
loop_
_publ_author_name
'Holz, Julia'
'Ayerbe Garc\'ia, Marta'
'Frey, Wolfgang'
'Krupp, Felix'
'Peters, Ren\'e'

_publ_section_title
;
 Diastereoselective synthesis, structure and reactivity studies of
 ferrocenyloxazoline gold(i) and gold(ii) complexes.
;
_journal_issue 11
_journal_name_full 'Dalton transactions (Cambridge, England : 2003)'
_journal_page_first 3880
_journal_page_last 3905
_journal_paper_doi 10.1039/c8dt00109j
_journal_volume 47
_journal_year 2018
_chemical_absolute_configuration ad
_chemical_formula_moiety 'C36 H44 Au2 Fe2 N2 O2'
_chemical_formula_sum 'C36 H44 Au2 Fe2 N2 O2'
_chemical_formula_weight 1042.37
_chemical_name_systematic
; 
 'tBuFOMeAu(I)' 
;
_space_group_IT_number 152
_space_group_name_Hall 'P 31 2"'
_space_group_name_H-M_alt 'P 31 2 1'
_symmetry_cell_setting trigonal
_symmetry_space_group_name_Hall 'P 31 2"'
_symmetry_space_group_name_H-M 'P 31 2 1'
_atom_sites_solution_hydrogens geom
_atom_sites_solution_primary direct
_atom_sites_solution_secondary difmap
_audit_creation_method SHELXL-97
_audit_update_record
;
2017-11-30 deposited with the CCDC.
2018-02-01 downloaded from the CCDC.
;
_cell_angle_alpha 90.00
_cell_angle_beta 90.00
_cell_angle_gamma 120.00
_cell_formula_units_Z 3
_cell_length_a 10.9149(7)
_cell_length_b 10.9149(7)
_cell_length_c 24.7765(18)
_cell_measurement_reflns_used 6207
_cell_measurement_temperature 130(2)
_cell_measurement_theta_max 33.22
_cell_measurement_theta_min 2.15
_cell_volume 2556.3(3)
_computing_cell_refinement 'Bruker APEXII Software Suite, 2008'
_computing_data_collection 'Bruker APEXII Software Suite, 2008'
_computing_data_reduction 'Bruker APEXII Software Suite, 2008'
_computing_molecular_graphics 'SHELXTL-plus, XP (Sheldrick, 1991)'
_computing_structure_refinement 'SHELXL-97 (Sheldrick, 1997)'
_computing_structure_solution 'SHELXS-97 (Sheldrick, 1990)'
_diffrn_ambient_temperature 130(2)
_diffrn_measured_fraction_theta_full 1.000
_diffrn_measured_fraction_theta_max 1.000
_diffrn_measurement_device_type 'Bruker Kappa APEXII Duo'
_diffrn_measurement_method 'Omega + Phi Scans'
_diffrn_radiation_monochromator Triumph
_diffrn_radiation_source 'fine-focus sealed tube'
_diffrn_radiation_type MoK\a
_diffrn_radiation_wavelength 0.71073
_diffrn_reflns_av_R_equivalents 0.0506
_diffrn_reflns_av_sigmaI/netI 0.0346
_diffrn_reflns_limit_h_max 15
_diffrn_reflns_limit_h_min -16
_diffrn_reflns_limit_k_max 16
_diffrn_reflns_limit_k_min -16
_diffrn_reflns_limit_l_max 38
_diffrn_reflns_limit_l_min -37
_diffrn_reflns_number 59326
_diffrn_reflns_theta_full 33.22
_diffrn_reflns_theta_max 33.22
_diffrn_reflns_theta_min 2.15
_diffrn_standards_decay_% 0
_diffrn_standards_interval_count 0
_diffrn_standards_number 0
_exptl_absorpt_coefficient_mu 9.450
_exptl_absorpt_correction_T_max 0.2697
_exptl_absorpt_correction_T_min 0.1653
_exptl_absorpt_correction_type numerical
_exptl_absorpt_process_details 'SADABS (Bruker, 2008)'
_exptl_crystal_colour red
_exptl_crystal_density_diffrn 2.031
_exptl_crystal_density_method 'not measured'
_exptl_crystal_description prism
_exptl_crystal_F_000 1500
_exptl_crystal_size_max 0.25
_exptl_crystal_size_mid 0.22
_exptl_crystal_size_min 0.20
_refine_diff_density_max 0.877
_refine_diff_density_min -1.504
_refine_diff_density_rms 0.117
_refine_ls_abs_structure_details 'Flack H D (1983), Acta Cryst. A39, 876-881'
_refine_ls_abs_structure_Flack -0.004(4)
_refine_ls_extinction_coef 0.00135(4)
_refine_ls_extinction_expression Fc^*^=kFc[1+0.001xFc^2^\l^3^/sin(2\q)]^-1/4^
_refine_ls_extinction_method SHELXL
_refine_ls_goodness_of_fit_ref 1.046
_refine_ls_hydrogen_treatment constr
_refine_ls_matrix_type full
_refine_ls_number_parameters 204
_refine_ls_number_reflns 6543
_refine_ls_number_restraints 0
_refine_ls_restrained_S_all 1.046
_refine_ls_R_factor_all 0.0252
_refine_ls_R_factor_gt 0.0220
_refine_ls_shift/su_max 0.005
_refine_ls_shift/su_mean 0.000
_refine_ls_structure_factor_coef Fsqd
_refine_ls_weighting_details 'calc w=1/[\s^2^(Fo^2^)+(0.0000P)^2^+0.8726P] where P=(Fo^2^+2Fc^2^)/3'
_refine_ls_weighting_scheme calc
_refine_ls_wR_factor_gt 0.0354
_refine_ls_wR_factor_ref 0.0359
_reflns_number_gt 6207
_reflns_number_total 6543
_reflns_threshold_expression >2sigma(I)
_cod_data_source_file c8dt00109j2.cif
_cod_data_source_block s2333lm
_cod_depositor_comments 'Adding full bibliography for 7045484--7045498.cif.'
_cod_database_code 7045496

loop_
_symmetry_equiv_pos_as_xyz
'x, y, z'
'-y, x-y, z+1/3'
'-x+y, -x, z+2/3'
'y, x, -z'
'x-y, -y, -z+2/3'
'-x, -x+y, -z+1/3'

loop_
_atom_site_label
_atom_site_type_symbol
_atom_site_fract_x
_atom_site_fract_y
_atom_site_fract_z
_atom_site_U_iso_or_equiv
_atom_site_adp_type
_atom_site_occupancy
_atom_site_symmetry_multiplicity
_atom_site_calc_flag
_atom_site_refinement_flags
Au1 Au 0.539030(11) -0.074815(10) 0.784483(4) 0.01295(2) Uani 1 1 d .
Fe1 Fe 0.63654(4) -0.29889(4) 0.868479(14) 0.01488(8) Uani 1 1 d .
N1 N 0.4602(2) -0.1009(2) 0.92276(8) 0.0149(4) Uani 1 1 d .
O1 O 0.3351(2) -0.3193(2) 0.95664(8) 0.0228(5) Uani 1 1 d .
C1 C 0.5073(3) -0.2514(3) 0.82062(10) 0.0152(5) Uani 1 1 d .
C2 C 0.4480(3) -0.3069(3) 0.87399(10) 0.0138(5) Uani 1 1 d .
C3 C 0.4308(3) -0.4468(3) 0.88046(10) 0.0191(5) Uani 1 1 d .
C4 C 0.4811(3) -0.4761(3) 0.83238(11) 0.0203(6) Uani 1 1 d .
H4 H 0.4833 -0.5604 0.8250 0.024 Uiso 1 1 calc R
C5 C 0.5275(3) -0.3595(3) 0.79721(10) 0.0178(5) Uani 1 1 d .
H5 H 0.5671 -0.3536 0.7625 0.021 Uiso 1 1 calc R
C6 C 0.8230(3) -0.1161(3) 0.88601(11) 0.0209(6) Uani 1 1 d .
H6 H 0.8465 -0.0218 0.8777 0.025 Uiso 1 1 calc R
C7 C 0.7577(3) -0.1909(3) 0.93394(11) 0.0244(6) Uani 1 1 d .
H7 H 0.7296 -0.1554 0.9636 0.029 Uiso 1 1 calc R
C8 C 0.7414(4) -0.3288(3) 0.93024(13) 0.0288(7) Uani 1 1 d .
H8 H 0.7001 -0.4012 0.9567 0.035 Uiso 1 1 calc R
C9 C 0.7978(4) -0.3383(4) 0.87987(13) 0.0313(7) Uani 1 1 d .
H9 H 0.8017 -0.4182 0.8669 0.038 Uiso 1 1 calc R
C10 C 0.8471(3) -0.2085(4) 0.85233(12) 0.0277(7) Uani 1 1 d .
H10 H 0.8890 -0.1865 0.8175 0.033 Uiso 1 1 calc R
C11 C 0.3675(4) -0.5506(3) 0.92636(12) 0.0321(7) Uani 1 1 d .
H11A H 0.2643 -0.5944 0.9255 0.048 Uiso 1 1 calc R
H11B H 0.4034 -0.5008 0.9607 0.048 Uiso 1 1 calc R
H11C H 0.3938 -0.6239 0.9227 0.048 Uiso 1 1 calc R
C12 C 0.4193(3) -0.2336(3) 0.91661(10) 0.0161(5) Uani 1 1 d .
C13 C 0.3399(4) -0.2260(3) 0.99941(11) 0.0252(7) Uani 1 1 d .
H13A H 0.4103 -0.2135 1.0273 0.030 Uiso 1 1 calc R
H13B H 0.2461 -0.2636 1.0167 0.030 Uiso 1 1 calc R
C14 C 0.3830(3) -0.0877(3) 0.97052(10) 0.0153(5) Uani 1 1 d .
H14 H 0.4512 -0.0071 0.9936 0.018 Uiso 1 1 calc R
C15 C 0.2602(3) -0.0636(3) 0.95408(11) 0.0200(6) Uani 1 1 d .
C16 C 0.1879(4) -0.0520(4) 1.00552(13) 0.0304(7) Uani 1 1 d .
H16A H 0.1068 -0.0412 0.9956 0.046 Uiso 1 1 calc R
H16B H 0.2555 0.0305 1.0265 0.046 Uiso 1 1 calc R
H16C H 0.1552 -0.1378 1.0273 0.046 Uiso 1 1 calc R
C17 C 0.3164(4) 0.0743(4) 0.92308(14) 0.0340(8) Uani 1 1 d .
H17A H 0.3573 0.0671 0.8888 0.051 Uiso 1 1 calc R
H17B H 0.3895 0.1519 0.9445 0.051 Uiso 1 1 calc R
H17C H 0.2389 0.0928 0.9159 0.051 Uiso 1 1 calc R
C18 C 0.1522(4) -0.1854(4) 0.91965(14) 0.0368(8) Uani 1 1 d .
H18A H 0.0757 -0.1675 0.9096 0.055 Uiso 1 1 calc R
H18B H 0.1131 -0.2737 0.9402 0.055 Uiso 1 1 calc R
H18C H 0.1982 -0.1933 0.8869 0.055 Uiso 1 1 calc R

loop_
_atom_site_aniso_label
_atom_site_aniso_U_11
_atom_site_aniso_U_22
_atom_site_aniso_U_33
_atom_site_aniso_U_23
_atom_site_aniso_U_13
_atom_site_aniso_U_12
Au1 0.01568(5) 0.01487(5) 0.00997(3) -0.00202(4) -0.00274(4) 0.00888(4)
Fe1 0.0185(2) 0.01826(19) 0.01255(15) -0.00365(14) -0.00429(14) 0.01273(17)
N1 0.0163(11) 0.0170(12) 0.0123(9) -0.0004(8) 0.0021(8) 0.0091(9)
O1 0.0332(12) 0.0195(11) 0.0198(9) 0.0063(8) 0.0118(9) 0.0162(10)
C1 0.0159(13) 0.0158(13) 0.0158(11) -0.0030(9) -0.0058(9) 0.0094(10)
C2 0.0138(13) 0.0122(12) 0.0166(11) -0.0002(9) -0.0005(9) 0.0074(10)
C3 0.0211(14) 0.0158(12) 0.0209(12) -0.0007(10) -0.0036(11) 0.0097(12)
C4 0.0247(15) 0.0181(14) 0.0215(12) -0.0081(11) -0.0077(11) 0.0133(12)
C5 0.0228(14) 0.0210(14) 0.0137(11) -0.0051(10) -0.0051(10) 0.0141(12)
C6 0.0092(12) 0.0215(15) 0.0269(13) -0.0009(12) -0.0069(11) 0.0039(11)
C7 0.0290(17) 0.0262(16) 0.0176(12) -0.0050(11) -0.0112(12) 0.0134(14)
C8 0.0338(18) 0.0292(17) 0.0287(14) -0.0011(13) -0.0172(13) 0.0199(15)
C9 0.0297(17) 0.036(2) 0.0404(16) -0.0133(16) -0.0150(15) 0.0259(16)
C10 0.0190(15) 0.039(2) 0.0297(15) -0.0028(14) -0.0011(12) 0.0175(15)
C11 0.048(2) 0.0192(16) 0.0332(15) 0.0055(13) 0.0064(15) 0.0194(16)
C12 0.0154(12) 0.0179(14) 0.0170(11) 0.0038(10) 0.0027(9) 0.0098(11)
C13 0.0368(18) 0.0303(17) 0.0187(12) 0.0064(11) 0.0105(12) 0.0243(15)
C14 0.0160(13) 0.0156(13) 0.0140(11) 0.0021(10) 0.0051(10) 0.0077(11)
C15 0.0172(14) 0.0202(14) 0.0242(13) 0.0003(11) 0.0011(11) 0.0105(11)
C16 0.0288(18) 0.038(2) 0.0339(16) 0.0044(15) 0.0122(14) 0.0234(16)
C17 0.038(2) 0.0392(19) 0.0408(17) 0.0145(15) 0.0120(15) 0.0315(18)
C18 0.0277(18) 0.040(2) 0.0434(19) -0.0130(16) -0.0119(15) 0.0176(16)

loop_
_atom_type_symbol
_atom_type_description
_atom_type_scat_dispersion_real
_atom_type_scat_dispersion_imag
_atom_type_scat_source
C C 0.0033 0.0016 'International Tables Vol C Tables 4.2.6.8 and 6.1.1.4'
H H 0.0000 0.0000 'International Tables Vol C Tables 4.2.6.8 and 6.1.1.4'
N N 0.0061 0.0033 'International Tables Vol C Tables 4.2.6.8 and 6.1.1.4'
O O 0.0106 0.0060 'International Tables Vol C Tables 4.2.6.8 and 6.1.1.4'
Fe Fe 0.3463 0.8444 'International Tables Vol C Tables 4.2.6.8 and 6.1.1.4'
Au Au -2.0133 8.8022 'International Tables Vol C Tables 4.2.6.8 and 6.1.1.4'

loop_
_geom_angle_atom_site_label_1
_geom_angle_atom_site_label_2
_geom_angle_atom_site_label_3
_geom_angle
_geom_angle_site_symmetry_1
_geom_angle_site_symmetry_3
C1 Au1 N1 176.40(10) . 5_556
C1 Au1 Au1 91.98(7) . 5_556
N1 Au1 Au1 90.84(6) 5_556 5_556
C2 Fe1 C3 42.04(11) . .
C2 Fe1 C9 162.55(13) . .
C3 Fe1 C9 122.90(14) . .
C2 Fe1 C8 125.82(12) . .
C3 Fe1 C8 104.48(13) . .
C9 Fe1 C8 40.87(13) . .
C2 Fe1 C4 69.01(11) . .
C3 Fe1 C4 40.73(11) . .
C9 Fe1 C4 104.99(13) . .
C8 Fe1 C4 116.55(13) . .
C2 Fe1 C10 155.86(12) . .
C3 Fe1 C10 161.18(13) . .
C9 Fe1 C10 40.70(14) . .
C8 Fe1 C10 68.66(14) . .
C4 Fe1 C10 125.22(12) . .
C2 Fe1 C5 68.23(11) . .
C3 Fe1 C5 68.62(11) . .
C9 Fe1 C5 118.52(12) . .
C8 Fe1 C5 151.79(12) . .
C4 Fe1 C5 40.49(11) . .
C10 Fe1 C5 108.67(12) . .
C2 Fe1 C7 108.76(12) . .
C3 Fe1 C7 118.74(12) . .
C9 Fe1 C7 68.49(13) . .
C8 Fe1 C7 40.89(12) . .
C4 Fe1 C7 152.28(12) . .
C10 Fe1 C7 68.27(13) . .
C5 Fe1 C7 166.35(12) . .
C2 Fe1 C6 121.25(11) . .
C3 Fe1 C6 154.69(11) . .
C9 Fe1 C6 68.59(13) . .
C8 Fe1 C6 68.55(13) . .
C4 Fe1 C6 164.41(12) . .
C10 Fe1 C6 40.88(12) . .
C5 Fe1 C6 128.89(12) . .
C7 Fe1 C6 40.25(12) . .
C2 Fe1 C1 41.60(10) . .
C3 Fe1 C1 70.47(11) . .
C9 Fe1 C1 153.25(12) . .
C8 Fe1 C1 165.44(12) . .
C4 Fe1 C1 69.05(11) . .
C10 Fe1 C1 120.32(12) . .
C5 Fe1 C1 40.29(10) . .
C7 Fe1 C1 128.71(11) . .
C6 Fe1 C1 109.90(11) . .
C12 N1 C14 107.8(2) . .
C12 N1 Au1 130.24(18) . 5_556
C14 N1 Au1 121.83(17) . 5_556
C12 O1 C13 106.0(2) . .
C5 C1 C2 104.1(2) . .
C5 C1 Au1 126.38(19) . .
C2 C1 Au1 129.30(19) . .
C5 C1 Fe1 67.92(14) . .
C2 C1 Fe1 66.41(14) . .
Au1 C1 Fe1 132.88(14) . .
C12 C2 C3 123.3(2) . .
C12 C2 C1 127.1(2) . .
C3 C2 C1 109.4(2) . .
C12 C2 Fe1 121.43(18) . .
C3 C2 Fe1 69.23(16) . .
C1 C2 Fe1 71.99(14) . .
C4 C3 C2 106.6(2) . .
C4 C3 C11 123.3(3) . .
C2 C3 C11 130.0(3) . .
C4 C3 Fe1 69.90(17) . .
C2 C3 Fe1 68.73(15) . .
C11 C3 Fe1 128.2(2) . .
C5 C4 C3 108.7(2) . .
C5 C4 Fe1 70.18(16) . .
C3 C4 Fe1 69.37(16) . .
C5 C4 H4 125.7 . .
C3 C4 H4 125.7 . .
Fe1 C4 H4 126.4 . .
C4 C5 C1 111.2(2) . .
C4 C5 Fe1 69.34(15) . .
C1 C5 Fe1 71.79(14) . .
C4 C5 H5 124.4 . .
C1 C5 H5 124.4 . .
Fe1 C5 H5 126.0 . .
C7 C6 C10 107.4(3) . .
C7 C6 Fe1 69.50(17) . .
C10 C6 Fe1 68.62(18) . .
C7 C6 H6 126.3 . .
C10 C6 H6 126.3 . .
Fe1 C6 H6 127.1 . .
C6 C7 C8 108.4(3) . .
C6 C7 Fe1 70.25(16) . .
C8 C7 Fe1 68.82(16) . .
C6 C7 H7 125.8 . .
C8 C7 H7 125.8 . .
Fe1 C7 H7 126.7 . .
C9 C8 C7 107.7(3) . .
C9 C8 Fe1 69.45(17) . .
C7 C8 Fe1 70.29(16) . .
C9 C8 H8 126.2 . .
C7 C8 H8 126.2 . .
Fe1 C8 H8 125.7 . .
C10 C9 C8 108.2(3) . .
C10 C9 Fe1 69.92(18) . .
C8 C9 Fe1 69.68(17) . .
C10 C9 H9 125.9 . .
C8 C9 H9 125.9 . .
Fe1 C9 H9 126.1 . .
C9 C10 C6 108.2(3) . .
C9 C10 Fe1 69.38(18) . .
C6 C10 Fe1 70.51(17) . .
C9 C10 H10 125.9 . .
C6 C10 H10 125.9 . .
Fe1 C10 H10 125.8 . .
C3 C11 H11A 109.5 . .
C3 C11 H11B 109.5 . .
H11A C11 H11B 109.5 . .
C3 C11 H11C 109.5 . .
H11A C11 H11C 109.5 . .
H11B C11 H11C 109.5 . .
N1 C12 O1 114.9(2) . .
N1 C12 C2 130.9(2) . .
O1 C12 C2 114.2(2) . .
O1 C13 C14 103.8(2) . .
O1 C13 H13A 111.0 . .
C14 C13 H13A 111.0 . .
O1 C13 H13B 111.0 . .
C14 C13 H13B 111.0 . .
H13A C13 H13B 109.0 . .
N1 C14 C13 100.7(2) . .
N1 C14 C15 112.7(2) . .
C13 C14 C15 115.5(2) . .
N1 C14 H14 109.2 . .
C13 C14 H14 109.2 . .
C15 C14 H14 109.2 . .
C17 C15 C18 109.5(3) . .
C17 C15 C16 107.9(3) . .
C18 C15 C16 109.3(3) . .
C17 C15 C14 110.3(2) . .
C18 C15 C14 111.0(2) . .
C16 C15 C14 108.7(2) . .
C15 C16 H16A 109.5 . .
C15 C16 H16B 109.5 . .
H16A C16 H16B 109.5 . .
C15 C16 H16C 109.5 . .
H16A C16 H16C 109.5 . .
H16B C16 H16C 109.5 . .
C15 C17 H17A 109.5 . .
C15 C17 H17B 109.5 . .
H17A C17 H17B 109.5 . .
C15 C17 H17C 109.5 . .
H17A C17 H17C 109.5 . .
H17B C17 H17C 109.5 . .
C15 C18 H18A 109.5 . .
C15 C18 H18B 109.5 . .
H18A C18 H18B 109.5 . .
C15 C18 H18C 109.5 . .
H18A C18 H18C 109.5 . .
H18B C18 H18C 109.5 . .

loop_
_geom_bond_atom_site_label_1
_geom_bond_atom_site_label_2
_geom_bond_distance
_geom_bond_site_symmetry_2
Au1 C1 1.992(3) .
Au1 N1 2.070(2) 5_556
Au1 Au1 2.8036(2) 5_556
Fe1 C2 2.021(3) .
Fe1 C3 2.027(3) .
Fe1 C9 2.030(3) .
Fe1 C8 2.032(3) .
Fe1 C4 2.034(3) .
Fe1 C10 2.037(3) .
Fe1 C5 2.045(3) .
Fe1 C7 2.052(3) .
Fe1 C6 2.062(3) .
Fe1 C1 2.097(2) .
N1 C12 1.294(4) .
N1 C14 1.501(3) .
N1 Au1 2.070(2) 5_556
O1 C12 1.358(3) .
O1 C13 1.453(3) .
C1 C5 1.427(4) .
C1 C2 1.464(4) .
C2 C12 1.450(4) .
C2 C3 1.452(4) .
C3 C4 1.414(4) .
C3 C11 1.507(4) .
C4 C5 1.412(4) .
C4 H4 0.9500 .
C5 H5 0.9500 .
C6 C7 1.415(4) .
C6 C10 1.431(4) .
C6 H6 0.9500 .
C7 C8 1.427(4) .
C7 H7 0.9500 .
C8 C9 1.418(5) .
C8 H8 0.9500 .
C9 C10 1.414(5) .
C9 H9 0.9500 .
C10 H10 0.9500 .
C11 H11A 0.9800 .
C11 H11B 0.9800 .
C11 H11C 0.9800 .
C13 C14 1.518(4) .
C13 H13A 0.9900 .
C13 H13B 0.9900 .
C14 C15 1.544(4) .
C14 H14 1.0000 .
C15 C17 1.519(4) .
C15 C18 1.522(4) .
C15 C16 1.537(4) .
C16 H16A 0.9800 .
C16 H16B 0.9800 .
C16 H16C 0.9800 .
C17 H17A 0.9800 .
C17 H17B 0.9800 .
C17 H17C 0.9800 .
C18 H18A 0.9800 .
C18 H18B 0.9800 .
C18 H18C 0.9800 .

loop_
_geom_torsion_atom_site_label_1
_geom_torsion_atom_site_label_2
_geom_torsion_atom_site_label_3
_geom_torsion_atom_site_label_4
_geom_torsion
_geom_torsion_site_symmetry_1
N1 Au1 C1 C5 69.3(17) 5_556
Au1 Au1 C1 C5 -149.2(2) 5_556
N1 Au1 C1 C2 -104.9(16) 5_556
Au1 Au1 C1 C2 36.6(2) 5_556
N1 Au1 C1 Fe1 162.0(15) 5_556
Au1 Au1 C1 Fe1 -56.54(17) 5_556
C2 Fe1 C1 C5 -117.7(2) .
C3 Fe1 C1 C5 -79.64(18) .
C9 Fe1 C1 C5 45.6(3) .
C8 Fe1 C1 C5 -151.6(5) .
C4 Fe1 C1 C5 -36.12(17) .
C10 Fe1 C1 C5 83.3(2) .
C7 Fe1 C1 C5 168.67(18) .
C6 Fe1 C1 C5 127.27(17) .
C3 Fe1 C1 C2 38.05(15) .
C9 Fe1 C1 C2 163.3(3) .
C8 Fe1 C1 C2 -33.9(5) .
C4 Fe1 C1 C2 81.57(17) .
C10 Fe1 C1 C2 -158.99(16) .
C5 Fe1 C1 C2 117.7(2) .
C7 Fe1 C1 C2 -73.6(2) .
C6 Fe1 C1 C2 -115.04(16) .
C2 Fe1 C1 Au1 122.5(2) .
C3 Fe1 C1 Au1 160.6(2) .
C9 Fe1 C1 Au1 -74.2(3) .
C8 Fe1 C1 Au1 88.6(5) .
C4 Fe1 C1 Au1 -155.9(2) .
C10 Fe1 C1 Au1 -36.5(2) .
C5 Fe1 C1 Au1 -119.8(3) .
C7 Fe1 C1 Au1 48.9(2) .
C6 Fe1 C1 Au1 7.5(2) .
C5 C1 C2 C12 174.0(2) .
Au1 C1 C2 C12 -10.8(4) .
Fe1 C1 C2 C12 116.2(3) .
C5 C1 C2 C3 -1.5(3) .
Au1 C1 C2 C3 173.6(2) .
Fe1 C1 C2 C3 -59.34(19) .
C5 C1 C2 Fe1 57.79(17) .
Au1 C1 C2 Fe1 -127.0(2) .
C3 Fe1 C2 C12 117.2(3) .
C9 Fe1 C2 C12 82.6(4) .
C8 Fe1 C2 C12 47.1(3) .
C4 Fe1 C2 C12 155.4(2) .
C10 Fe1 C2 C12 -73.8(4) .
C5 Fe1 C2 C12 -161.0(2) .
C7 Fe1 C2 C12 4.8(2) .
C6 Fe1 C2 C12 -37.8(3) .
C1 Fe1 C2 C12 -123.0(3) .
C9 Fe1 C2 C3 -34.6(4) .
C8 Fe1 C2 C3 -70.12(19) .
C4 Fe1 C2 C3 38.14(15) .
C10 Fe1 C2 C3 169.0(3) .
C5 Fe1 C2 C3 81.76(16) .
C7 Fe1 C2 C3 -112.43(16) .
C6 Fe1 C2 C3 -154.98(15) .
C1 Fe1 C2 C3 119.8(2) .
C3 Fe1 C2 C1 -119.8(2) .
C9 Fe1 C2 C1 -154.4(4) .
C8 Fe1 C2 C1 170.05(16) .
C4 Fe1 C2 C1 -81.68(16) .
C10 Fe1 C2 C1 49.2(3) .
C5 Fe1 C2 C1 -38.06(15) .
C7 Fe1 C2 C1 127.74(16) .
C6 Fe1 C2 C1 85.20(18) .
C12 C2 C3 C4 -174.7(2) .
C1 C2 C3 C4 1.1(3) .
Fe1 C2 C3 C4 -60.0(2) .
C12 C2 C3 C11 7.9(5) .
C1 C2 C3 C11 -176.3(3) .
Fe1 C2 C3 C11 122.6(3) .
C12 C2 C3 Fe1 -114.7(2) .
C1 C2 C3 Fe1 61.03(18) .
C2 Fe1 C3 C4 117.9(2) .
C9 Fe1 C3 C4 -73.8(2) .
C8 Fe1 C3 C4 -114.05(18) .
C10 Fe1 C3 C4 -48.1(4) .
C5 Fe1 C3 C4 37.15(16) .
C7 Fe1 C3 C4 -155.56(17) .
C6 Fe1 C3 C4 175.7(2) .
C1 Fe1 C3 C4 80.24(17) .
C9 Fe1 C3 C2 168.30(15) .
C8 Fe1 C3 C2 128.04(16) .
C4 Fe1 C3 C2 -117.9(2) .
C10 Fe1 C3 C2 -166.0(3) .
C5 Fe1 C3 C2 -80.76(16) .
C7 Fe1 C3 C2 86.54(17) .
C6 Fe1 C3 C2 57.8(3) .
C1 Fe1 C3 C2 -37.67(14) .
C2 Fe1 C3 C11 -124.9(3) .
C9 Fe1 C3 C11 43.4(3) .
C8 Fe1 C3 C11 3.1(3) .
C4 Fe1 C3 C11 117.2(3) .
C10 Fe1 C3 C11 69.1(5) .
C5 Fe1 C3 C11 154.3(3) .
C7 Fe1 C3 C11 -38.4(3) .
C6 Fe1 C3 C11 -67.1(4) .
C1 Fe1 C3 C11 -162.6(3) .
C2 C3 C4 C5 -0.1(3) .
C11 C3 C4 C5 177.5(3) .
Fe1 C3 C4 C5 -59.34(19) .
C2 C3 C4 Fe1 59.22(19) .
C11 C3 C4 Fe1 -123.2(3) .
C2 Fe1 C4 C5 80.66(17) .
C3 Fe1 C4 C5 120.0(2) .
C9 Fe1 C4 C5 -116.59(18) .
C8 Fe1 C4 C5 -158.74(18) .
C10 Fe1 C4 C5 -77.1(2) .
C7 Fe1 C4 C5 171.3(2) .
C6 Fe1 C4 C5 -53.1(5) .
C1 Fe1 C4 C5 35.95(16) .
C2 Fe1 C4 C3 -39.33(16) .
C9 Fe1 C4 C3 123.42(18) .
C8 Fe1 C4 C3 81.3(2) .
C10 Fe1 C4 C3 162.92(17) .
C5 Fe1 C4 C3 -120.0(2) .
C7 Fe1 C4 C3 51.3(3) .
C6 Fe1 C4 C3 -173.1(4) .
C1 Fe1 C4 C3 -84.04(17) .
C3 C4 C5 C1 -0.9(3) .
Fe1 C4 C5 C1 -59.73(19) .
C3 C4 C5 Fe1 58.8(2) .
C2 C1 C5 C4 1.5(3) .
Au1 C1 C5 C4 -173.88(19) .
Fe1 C1 C5 C4 58.29(19) .
C2 C1 C5 Fe1 -56.80(17) .
Au1 C1 C5 Fe1 127.8(2) .
C2 Fe1 C5 C4 -82.74(17) .
C3 Fe1 C5 C4 -37.37(16) .
C9 Fe1 C5 C4 79.4(2) .
C8 Fe1 C5 C4 43.3(3) .
C10 Fe1 C5 C4 122.80(18) .
C7 Fe1 C5 C4 -162.5(5) .
C6 Fe1 C5 C4 163.96(17) .
C1 Fe1 C5 C4 -122.0(2) .
C2 Fe1 C5 C1 39.27(16) .
C3 Fe1 C5 C1 84.65(18) .
C9 Fe1 C5 C1 -158.54(18) .
C8 Fe1 C5 C1 165.3(3) .
C4 Fe1 C5 C1 122.0(2) .
C10 Fe1 C5 C1 -115.19(18) .
C7 Fe1 C5 C1 -40.5(6) .
C6 Fe1 C5 C1 -74.0(2) .
C2 Fe1 C6 C7 82.3(2) .
C3 Fe1 C6 C7 40.8(3) .
C9 Fe1 C6 C7 -81.6(2) .
C8 Fe1 C6 C7 -37.53(19) .
C4 Fe1 C6 C7 -149.8(4) .
C10 Fe1 C6 C7 -119.3(3) .
C5 Fe1 C6 C7 168.38(18) .
C1 Fe1 C6 C7 126.99(18) .
C2 Fe1 C6 C10 -158.43(17) .
C3 Fe1 C6 C10 160.1(2) .
C9 Fe1 C6 C10 37.70(18) .
C8 Fe1 C6 C10 81.8(2) .
C4 Fe1 C6 C10 -30.5(5) .
C5 Fe1 C6 C10 -72.3(2) .
C7 Fe1 C6 C10 119.3(3) .
C1 Fe1 C6 C10 -113.72(18) .
C10 C6 C7 C8 0.1(3) .
Fe1 C6 C7 C8 58.4(2) .
C10 C6 C7 Fe1 -58.3(2) .
C2 Fe1 C7 C6 -116.53(18) .
C3 Fe1 C7 C6 -161.43(17) .
C9 Fe1 C7 C6 81.8(2) .
C8 Fe1 C7 C6 120.0(3) .
C4 Fe1 C7 C6 163.1(2) .
C10 Fe1 C7 C6 37.91(18) .
C5 Fe1 C7 C6 -41.7(6) .
C1 Fe1 C7 C6 -74.2(2) .
C2 Fe1 C7 C8 123.5(2) .
C3 Fe1 C7 C8 78.6(2) .
C9 Fe1 C7 C8 -38.1(2) .
C4 Fe1 C7 C8 43.1(4) .
C10 Fe1 C7 C8 -82.1(2) .
C5 Fe1 C7 C8 -161.6(5) .
C6 Fe1 C7 C8 -120.0(3) .
C1 Fe1 C7 C8 165.78(19) .
C6 C7 C8 C9 0.4(3) .
Fe1 C7 C8 C9 59.6(2) .
C6 C7 C8 Fe1 -59.3(2) .
C2 Fe1 C8 C9 164.5(2) .
C3 Fe1 C8 C9 124.0(2) .
C4 Fe1 C8 C9 82.2(2) .
C10 Fe1 C8 C9 -37.6(2) .
C5 Fe1 C8 C9 52.3(4) .
C7 Fe1 C8 C9 -118.6(3) .
C6 Fe1 C8 C9 -81.6(2) .
C1 Fe1 C8 C9 -168.3(4) .
C2 Fe1 C8 C7 -76.8(2) .
C3 Fe1 C8 C7 -117.4(2) .
C9 Fe1 C8 C7 118.6(3) .
C4 Fe1 C8 C7 -159.18(19) .
C10 Fe1 C8 C7 81.0(2) .
C5 Fe1 C8 C7 171.0(2) .
C6 Fe1 C8 C7 37.0(2) .
C1 Fe1 C8 C7 -49.7(6) .
C7 C8 C9 C10 -0.7(3) .
Fe1 C8 C9 C10 59.5(2) .
C7 C8 C9 Fe1 -60.2(2) .
C2 Fe1 C9 C10 -165.5(3) .
C3 Fe1 C9 C10 167.61(17) .
C8 Fe1 C9 C10 -119.4(3) .
C4 Fe1 C9 C10 127.17(18) .
C5 Fe1 C9 C10 85.8(2) .
C7 Fe1 C9 C10 -81.3(2) .
C6 Fe1 C9 C10 -37.86(18) .
C1 Fe1 C9 C10 54.1(4) .
C2 Fe1 C9 C8 -46.1(5) .
C3 Fe1 C9 C8 -73.0(2) .
C4 Fe1 C9 C8 -113.4(2) .
C10 Fe1 C9 C8 119.4(3) .
C5 Fe1 C9 C8 -154.79(19) .
C7 Fe1 C9 C8 38.14(19) .
C6 Fe1 C9 C8 81.5(2) .
C1 Fe1 C9 C8 173.5(2) .
C8 C9 C10 C6 0.7(3) .
Fe1 C9 C10 C6 60.0(2) .
C8 C9 C10 Fe1 -59.3(2) .
C7 C6 C10 C9 -0.5(3) .
Fe1 C6 C10 C9 -59.3(2) .
C7 C6 C10 Fe1 58.9(2) .
C2 Fe1 C10 C9 169.4(2) .
C3 Fe1 C10 C9 -34.0(4) .
C8 Fe1 C10 C9 37.74(18) .
C4 Fe1 C10 C9 -70.4(2) .
C5 Fe1 C10 C9 -112.33(18) .
C7 Fe1 C10 C9 81.84(19) .
C6 Fe1 C10 C9 119.2(2) .
C1 Fe1 C10 C9 -155.01(17) .
C2 Fe1 C10 C6 50.2(3) .
C3 Fe1 C10 C6 -153.1(3) .
C9 Fe1 C10 C6 -119.2(2) .
C8 Fe1 C10 C6 -81.45(19) .
C4 Fe1 C10 C6 170.39(17) .
C5 Fe1 C10 C6 128.48(17) .
C7 Fe1 C10 C6 -37.34(17) .
C1 Fe1 C10 C6 85.80(19) .
C14 N1 C12 O1 -7.3(3) .
Au1 N1 C12 O1 167.82(17) 5_556
C14 N1 C12 C2 172.6(3) .
Au1 N1 C12 C2 -12.4(4) 5_556
C13 O1 C12 N1 -10.3(3) .
C13 O1 C12 C2 169.9(2) .
C3 C2 C12 N1 160.7(3) .
C1 C2 C12 N1 -14.3(5) .
Fe1 C2 C12 N1 76.1(3) .
C3 C2 C12 O1 -19.5(4) .
C1 C2 C12 O1 165.5(2) .
Fe1 C2 C12 O1 -104.0(2) .
C12 O1 C13 C14 22.6(3) .
C12 N1 C14 C13 20.5(3) .
Au1 N1 C14 C13 -155.12(19) 5_556
C12 N1 C14 C15 -103.1(3) .
Au1 N1 C14 C15 81.3(3) 5_556
O1 C13 C14 N1 -25.4(3) .
O1 C13 C14 C15 96.2(3) .
N1 C14 C15 C17 -62.1(3) .
C13 C14 C15 C17 -177.0(2) .
N1 C14 C15 C18 59.5(3) .
C13 C14 C15 C18 -55.4(3) .
N1 C14 C15 C16 179.8(2) .
C13 C14 C15 C16 64.9(3) .
